data_7109508
loop_
_publ_author_name
'Hao Wang'
'Ze Chang'
'Yue Li'
'Rong-Mei Wen'
'Xian-He Bu'

_publ_section_title
;
 Chiral uranyl-organic compounds assembled with achiral furandicarboxylic
 acid by spontaneous resolution
;
_journal_name_full Chem.Commun.
_journal_page_first 6659
_journal_paper_doi 10.1039/c3cc42255k
_journal_volume 49
_journal_year 2013
_chemical_formula_moiety 'C18 H12 Na2 O25 U2'
_chemical_formula_sum 'C18 H12 Na2 O25 U2'
_chemical_formula_weight 1150.27
_chemical_name_systematic
;
?
;
_space_group_IT_number 20
_symmetry_cell_setting orthorhombic
_symmetry_space_group_name_Hall 'C 2c 2'
_symmetry_space_group_name_H-M 'C 2 2 21'
_atom_sites_solution_hydrogens geom
_atom_sites_solution_primary direct
_atom_sites_solution_secondary difmap
_audit_creation_method SHELXL-97
_cell_angle_alpha 90.00
_cell_angle_beta 90.00
_cell_angle_gamma 90.00
_cell_formula_units_Z 4
_cell_length_a 7.9674(16)
_cell_length_b 17.755(4)
_cell_length_c 21.296(4)
_cell_measurement_reflns_used 15418
_cell_measurement_temperature 293(2)
_cell_measurement_theta_max 27.56
_cell_measurement_theta_min 3.39
_cell_volume 3012.6(11)
_computing_structure_refinement 'SHELXL-97 (Sheldrick, 1997)'
_computing_structure_solution 'SHELXS-97 (Sheldrick, 1990)'
_diffrn_ambient_temperature 293(2)
_diffrn_measured_fraction_theta_full 0.996
_diffrn_measured_fraction_theta_max 0.996
_diffrn_measurement_device_type 'Rigaku SCXmini diffractometer'
_diffrn_measurement_method \w
_diffrn_radiation_monochromator graphite
_diffrn_radiation_source 'fine-focus sealed tube'
_diffrn_radiation_type MoK\a
_diffrn_radiation_wavelength 0.71073
_diffrn_reflns_av_R_equivalents 0.0570
_diffrn_reflns_av_sigmaI/netI 0.0432
_diffrn_reflns_limit_h_max 9
_diffrn_reflns_limit_h_min -9
_diffrn_reflns_limit_k_max 21
_diffrn_reflns_limit_k_min -21
_diffrn_reflns_limit_l_max 25
_diffrn_reflns_limit_l_min -25
_diffrn_reflns_number 13174
_diffrn_reflns_theta_full 25.01
_diffrn_reflns_theta_max 25.01
_diffrn_reflns_theta_min 3.39
_diffrn_standards_decay_% 0
_diffrn_standards_interval_time 0
_diffrn_standards_number 0
_exptl_absorpt_coefficient_mu 10.869
_exptl_absorpt_correction_T_max 0.1720
_exptl_absorpt_correction_T_min 0.1574
_exptl_absorpt_correction_type multi-scan
_exptl_absorpt_process_details Higashi,1995
_exptl_crystal_colour yellow
_exptl_crystal_density_diffrn 2.523
_exptl_crystal_density_method 'not measured'
_exptl_crystal_description block
_exptl_crystal_F_000 2080
_exptl_crystal_size_max 0.27
_exptl_crystal_size_mid 0.26
_exptl_crystal_size_min 0.25
_refine_diff_density_max 0.973
_refine_diff_density_min -1.039
_refine_diff_density_rms 0.159
_refine_ls_abs_structure_details 'Flack H D (1983), Acta Cryst. A39, 876-881'
_refine_ls_abs_structure_Flack 0.045(15)
_refine_ls_extinction_method none
_refine_ls_goodness_of_fit_ref 1.072
_refine_ls_hydrogen_treatment constr
_refine_ls_matrix_type full
_refine_ls_number_parameters 214
_refine_ls_number_reflns 2653
_refine_ls_number_restraints 2
_refine_ls_restrained_S_all 1.074
_refine_ls_R_factor_all 0.0367
_refine_ls_R_factor_gt 0.0335
_refine_ls_shift/su_max 0.001
_refine_ls_shift/su_mean 0.000
_refine_ls_structure_factor_coef Fsqd
_refine_ls_weighting_details 'calc w=1/[\s^2^(Fo^2^)+(0.0458P)^2^+11.3794P] where P=(Fo^2^+2Fc^2^)/3'
_refine_ls_weighting_scheme calc
_refine_ls_wR_factor_gt 0.0811
_refine_ls_wR_factor_ref 0.0827
_reflns_number_gt 2519
_reflns_number_total 2653
_reflns_threshold_expression >2sigma(I)
_cod_data_source_file c3cc42255k.txt
_cod_data_source_block 1b
_cod_original_sg_symbol_Hall 'C 2c 2 '
_cod_original_sg_symbol_H-M 'C 2 2 21 '
_cod_database_code 7109508

loop_
_symmetry_equiv_pos_as_xyz
'x, y, z'
'-x, -y, z+1/2'
'-x, y, -z+1/2'
'x, -y, -z'
'x+1/2, y+1/2, z'
'-x+1/2, -y+1/2, z+1/2'
'-x+1/2, y+1/2, -z+1/2'
'x+1/2, -y+1/2, -z'

loop_
_atom_site_label
_atom_site_type_symbol
_atom_site_fract_x
_atom_site_fract_y
_atom_site_fract_z
_atom_site_U_iso_or_equiv
_atom_site_adp_type
_atom_site_occupancy
_atom_site_symmetry_multiplicity
_atom_site_calc_flag
_atom_site_refinement_flags
O6 O 0.6705(10) 0.8064(4) 0.6117(5) 0.046(2) Uani 1 1 d .
O5 O 0.8114(9) 0.8997(4) 0.5704(3) 0.0318(17) Uani 1 1 d .
C6 C 0.8007(14) 0.8304(6) 0.5869(5) 0.031(3) Uani 1 1 d .
U1 U 1.03057(5) 0.428378(19) 0.618092(18) 0.02538(13) Uani 1 1 d .
O4 O 0.9216(9) 0.5578(4) 0.6161(4) 0.0412(18) Uani 1 1 d .
O8 O 0.7518(10) 0.4388(5) 0.6714(4) 0.042(2) Uani 1 1 d .
O3 O 1.1722(10) 0.5445(4) 0.5747(4) 0.0356(19) Uani 1 1 d .
O7 O 0.8715(11) 0.3277(4) 0.6691(4) 0.043(2) Uani 1 1 d .
C5 C 0.9424(13) 0.7781(5) 0.5749(4) 0.026(2) Uani 1 1 d .
C8 C 0.6189(13) 0.3367(6) 0.7229(5) 0.031(3) Uani 1 1 d .
O9 O 0.9103(9) 0.7051(4) 0.5899(4) 0.0311(17) Uani 1 1 d .
O10 O 0.5000 0.3838(6) 0.7500 0.037(3) Uani 1 2 d S
O2 O 1.1346(11) 0.4463(4) 0.6897(4) 0.040(2) Uani 1 1 d .
O1 O 0.9280(9) 0.4104(4) 0.5462(3) 0.0345(18) Uani 1 1 d .
C2 C 1.0577(13) 0.6665(5) 0.5773(4) 0.029(3) Uani 1 1 d .
C1 C 1.0511(15) 0.5859(5) 0.5884(5) 0.032(3) Uani 1 1 d .
C4 C 1.0994(14) 0.7875(6) 0.5544(5) 0.032(3) Uani 1 1 d .
H4 H 1.1504 0.8318 0.5411 0.038 Uiso 1 1 calc R
C3 C 1.1730(13) 0.7121(6) 0.5577(5) 0.026(2) Uani 1 1 d .
H3 H 1.2829 0.6993 0.5476 0.032 Uiso 1 1 calc R
C7 C 0.7522(15) 0.3712(6) 0.6868(5) 0.032(3) Uani 1 1 d .
Na2 Na 0.8869(10) 1.0000 0.5000 0.0486(17) Uani 1 2 d S
Na1 Na 0.5000 0.6145(4) 0.7500 0.080(3) Uani 1 2 d SD
O1W O 1.0831(16) 0.9404(8) 0.4385(7) 0.109(5) Uani 1 1 d .
O2W O 0.445(3) 0.6752(8) 0.8337(6) 0.154(7) Uani 1 1 d D
C9 C 0.5725(17) 0.2639(7) 0.7324(5) 0.050(4) Uani 1 1 d .
H9 H 0.6288 0.2215 0.7177 0.060 Uiso 1 1 calc R
O3W O 0.262(3) 0.5724(14) 0.731(2) 0.50(4) Uani 1 1 d D

loop_
_atom_site_aniso_label
_atom_site_aniso_U_11
_atom_site_aniso_U_22
_atom_site_aniso_U_33
_atom_site_aniso_U_23
_atom_site_aniso_U_13
_atom_site_aniso_U_12
O6 0.038(5) 0.021(4) 0.079(6) 0.013(4) 0.035(5) 0.009(3)
O5 0.030(4) 0.020(4) 0.045(4) 0.004(3) 0.007(3) 0.003(3)
C6 0.029(7) 0.027(6) 0.037(6) 0.002(5) 0.009(5) 0.007(5)
U1 0.02296(19) 0.01948(18) 0.0337(2) 0.00149(18) 0.00563(17) 0.00412(16)
O4 0.028(4) 0.026(4) 0.070(5) 0.006(4) 0.013(4) 0.008(3)
O8 0.035(5) 0.048(6) 0.042(4) 0.005(4) 0.016(3) 0.011(4)
O3 0.024(4) 0.022(4) 0.062(5) -0.001(3) 0.011(4) 0.010(3)
O7 0.042(5) 0.034(4) 0.054(5) 0.000(4) 0.012(4) 0.001(4)
C5 0.034(7) 0.011(4) 0.031(5) 0.008(4) 0.001(5) 0.001(4)
C8 0.016(6) 0.044(7) 0.033(6) -0.004(5) 0.003(5) 0.006(5)
O9 0.029(4) 0.022(4) 0.043(4) 0.000(3) 0.009(3) 0.004(3)
O10 0.027(7) 0.053(7) 0.033(5) 0.000 0.006(5) 0.000
O2 0.043(5) 0.034(5) 0.043(5) 0.008(4) -0.003(4) 0.001(4)
O1 0.025(4) 0.045(5) 0.034(4) -0.008(3) 0.000(3) 0.005(3)
C2 0.027(7) 0.028(6) 0.032(6) -0.002(4) 0.003(5) 0.020(5)
C1 0.039(7) 0.024(5) 0.033(5) -0.006(4) -0.001(5) 0.010(5)
C4 0.028(6) 0.019(5) 0.050(7) -0.007(5) 0.002(5) 0.008(5)
C3 0.017(5) 0.030(6) 0.032(6) 0.003(5) 0.000(4) 0.002(5)
C7 0.033(7) 0.032(6) 0.032(6) -0.001(5) 0.006(5) -0.003(5)
Na2 0.046(4) 0.040(4) 0.059(4) 0.011(3) 0.000 0.000
Na1 0.109(8) 0.049(4) 0.083(6) 0.000 -0.006(6) 0.000
O1W 0.070(8) 0.114(11) 0.145(12) -0.002(9) 0.055(8) -0.003(8)
O2W 0.155(17) 0.088(9) 0.219(19) -0.058(10) 0.053(15) 0.015(11)
C9 0.057(10) 0.047(7) 0.047(8) -0.005(5) 0.016(6) 0.005(7)
O3W 0.82(9) 0.21(3) 0.48(6) 0.22(4) -0.30(6) -0.29(4)

loop_
_atom_type_symbol
_atom_type_description
_atom_type_scat_dispersion_real
_atom_type_scat_dispersion_imag
_atom_type_scat_source
C C 0.0033 0.0016 'International Tables Vol C Tables 4.2.6.8 and 6.1.1.4'
H H 0.0000 0.0000 'International Tables Vol C Tables 4.2.6.8 and 6.1.1.4'
O O 0.0106 0.0060 'International Tables Vol C Tables 4.2.6.8 and 6.1.1.4'
U U -9.6767 9.6646 'International Tables Vol C Tables 4.2.6.8 and 6.1.1.4'
Na Na 0.0362 0.0249 'International Tables Vol C Tables 4.2.6.8 and 6.1.1.4'

loop_
_geom_angle_atom_site_label_1
_geom_angle_atom_site_label_2
_geom_angle_atom_site_label_3
_geom_angle
_geom_angle_site_symmetry_1
_geom_angle_site_symmetry_3
C6 O6 U1 95.8(6) . 5_455
C6 O5 Na2 154.0(7) . .
C6 O5 U1 91.4(6) . 5_455
Na2 O5 U1 109.0(3) . 5_455
O6 C6 O5 120.2(9) . .
O6 C6 C5 119.7(9) . .
O5 C6 C5 120.2(10) . .
O6 C6 U1 58.5(5) . 5_455
O5 C6 U1 61.8(5) . 5_455
C5 C6 U1 176.4(8) . 5_455
O2 U1 O1 179.6(4) . .
O2 U1 O6 89.7(4) . 5_545
O1 U1 O6 90.1(3) . 5_545
O2 U1 O7 89.5(3) . .
O1 U1 O7 90.8(3) . .
O6 U1 O7 67.2(3) 5_545 .
O2 U1 O4 90.7(3) . .
O1 U1 O4 89.5(3) . .
O6 U1 O4 172.2(3) 5_545 .
O7 U1 O4 120.6(3) . .
O2 U1 O8 90.6(3) . .
O1 U1 O8 89.8(3) . .
O6 U1 O8 119.8(3) 5_545 .
O7 U1 O8 52.6(3) . .
O4 U1 O8 68.0(3) . .
O2 U1 O5 88.2(3) . 5_545
O1 U1 O5 91.4(3) . 5_545
O6 U1 O5 52.4(2) 5_545 5_545
O7 U1 O5 119.6(2) . 5_545
O4 U1 O5 119.9(2) . 5_545
O8 U1 O5 172.1(2) . 5_545
O2 U1 O3 87.6(3) . .
O1 U1 O3 92.1(3) . .
O6 U1 O3 120.0(2) 5_545 .
O7 U1 O3 172.2(2) . .
O4 U1 O3 52.3(2) . .
O8 U1 O3 120.1(3) . .
O5 U1 O3 67.6(2) 5_545 .
O2 U1 C6 87.5(4) . 5_545
O1 U1 C6 92.1(3) . 5_545
O6 U1 C6 25.7(3) 5_545 5_545
O7 U1 C6 92.8(3) . 5_545
O4 U1 C6 146.6(3) . 5_545
O8 U1 C6 145.4(3) . 5_545
O5 U1 C6 26.8(3) 5_545 5_545
O3 U1 C6 94.4(3) . 5_545
O2 U1 Na2 98.8(3) . 5_545
O1 U1 Na2 80.8(2) . 5_545
O6 U1 Na2 85.57(19) 5_545 5_545
O7 U1 Na2 151.56(19) . 5_545
O4 U1 Na2 86.71(18) . 5_545
O8 U1 Na2 153.1(2) . 5_545
O5 U1 Na2 34.64(17) 5_545 5_545
O3 U1 Na2 36.25(17) . 5_545
C6 U1 Na2 60.7(2) 5_545 5_545
C1 O4 U1 95.0(6) . .
C7 O8 U1 92.6(7) . .
C1 O3 Na2 151.2(7) . 5_545
C1 O3 U1 92.8(7) . .
Na2 O3 U1 106.5(3) 5_545 .
C7 O7 U1 94.2(6) . .
C4 C5 O9 111.8(9) . .
C4 C5 C6 133.7(9) . .
O9 C5 C6 114.4(9) . .
C9 C8 O10 108.9(10) . .
C9 C8 C7 132.9(11) . .
O10 C8 C7 117.9(9) . .
C5 O9 C2 105.4(8) . .
C8 O10 C8 106.0(12) 3_656 .
C3 C2 O9 110.8(8) . .
C3 C2 C1 134.0(10) . .
O9 C2 C1 115.1(9) . .
O3 C1 O4 119.9(9) . .
O3 C1 C2 120.9(11) . .
O4 C1 C2 119.0(9) . .
C5 C4 C3 104.2(10) . .
C2 C3 C4 107.6(10) . .
O8 C7 O7 120.5(10) . .
O8 C7 C8 123.0(10) . .
O7 C7 C8 116.5(10) . .
O1W Na2 O1W 94.3(8) 4_576 .
O1W Na2 O5 99.0(4) 4_576 .
O1W Na2 O5 100.6(4) . .
O1W Na2 O5 100.6(4) 4_576 4_576
O1W Na2 O5 99.0(4) . 4_576
O5 Na2 O5 151.0(5) . 4_576
O1W Na2 O3 170.8(4) 4_576 8_466
O1W Na2 O3 87.5(4) . 8_466
O5 Na2 O3 89.5(3) . 8_466
O5 Na2 O3 70.2(3) 4_576 8_466
O1W Na2 O3 87.5(4) 4_576 5_455
O1W Na2 O3 170.8(4) . 5_455
O5 Na2 O3 70.2(3) . 5_455
O5 Na2 O3 89.5(3) 4_576 5_455
O3 Na2 O3 92.2(5) 8_466 5_455
O1W Na2 U1 134.0(3) 4_576 8_466
O1W Na2 U1 105.7(4) . 8_466
O5 Na2 U1 116.7(3) . 8_466
O5 Na2 U1 36.4(2) 4_576 8_466
O3 Na2 U1 37.26(18) 8_466 8_466
O3 Na2 U1 79.1(3) 5_455 8_466
O1W Na2 U1 105.7(4) 4_576 5_455
O1W Na2 U1 134.0(3) . 5_455
O5 Na2 U1 36.4(2) . 5_455
O5 Na2 U1 116.7(3) 4_576 5_455
O3 Na2 U1 79.1(3) 8_466 5_455
O3 Na2 U1 37.26(19) 5_455 5_455
U1 Na2 U1 89.57(16) 8_466 5_455
O3W Na1 O3W 137.8(15) . 3_656
O3W Na1 O2W 99.2(15) . .
O3W Na1 O2W 101.8(12) 3_656 .
O3W Na1 O2W 101.8(12) . 3_656
O3W Na1 O2W 99.2(15) 3_656 3_656
O2W Na1 O2W 119.2(9) . 3_656
C8 C9 C9 108.0(7) . 3_656

loop_
_geom_bond_atom_site_label_1
_geom_bond_atom_site_label_2
_geom_bond_distance
_geom_bond_site_symmetry_2
O6 C6 1.239(13) .
O6 U1 2.440(7) 5_455
O5 C6 1.282(12) .
O5 Na2 2.405(7) .
O5 U1 2.510(7) 5_455
C6 C5 1.484(14) .
C6 U1 2.846(10) 5_455
U1 O2 1.765(8) .
U1 O1 1.765(7) .
U1 O6 2.440(7) 5_545
U1 O7 2.446(8) .
U1 O4 2.458(6) .
U1 O8 2.502(7) .
U1 O5 2.510(7) 5_545
U1 O3 2.526(8) .
U1 C6 2.846(10) 5_545
U1 Na2 4.000(6) 5_545
O4 C1 1.289(14) .
O8 C7 1.244(14) .
O3 C1 1.247(12) .
O3 Na2 2.467(9) 5_545
O7 C7 1.281(13) .
C5 C4 1.336(15) .
C5 O9 1.359(11) .
C8 C9 1.360(16) .
C8 O10 1.389(12) .
C8 C7 1.447(15) .
O9 C2 1.386(12) .
O10 C8 1.389(12) 3_656
C2 C3 1.293(15) .
C2 C1 1.453(14) .
C4 C3 1.463(14) .
Na2 O1W 2.298(13) 4_576
Na2 O1W 2.298(13) .
Na2 O5 2.405(7) 4_576
Na2 O3 2.467(9) 8_466
Na2 O3 2.467(9) 5_455
Na2 U1 4.000(6) 8_466
Na2 U1 4.000(6) 5_455
Na1 O3W 2.075(10) .
Na1 O3W 2.075(10) 3_656
Na1 O2W 2.128(9) .
Na1 O2W 2.128(9) 3_656
C9 C9 1.38(3) 3_656
